data_4318867
loop_
_publ_author_name
'Rong Cao'
'Qian Shi'
'Daofeng Sun'
'Maochun Hong'
'Wenghua Bi'
'Yingjun Zhao'

_publ_section_title
;
 Syntheses and Characterizations of Copper(II) Polymeric Complexes
 Constructed from 1,2,4,5-Benzenetetracarboxylic Acid
;
_journal_name_full 'Inorganic Chemistry'
_journal_page_first 6161
_journal_page_last 6168
_journal_paper_doi 10.1021/ic0258577
_journal_volume 41
_journal_year 2002
_chemical_formula_sum 'C8 H19 Cu N2 O10'
_chemical_formula_weight 366.79
_chemical_name_systematic
; 
 ? 
;
_space_group_IT_number 15
_symmetry_cell_setting monoclinic
_symmetry_space_group_name_Hall '-C 2yc'
_symmetry_space_group_name_H-M 'C 1 2/c 1'
_atom_sites_solution_hydrogens geom
_atom_sites_solution_primary direct
_atom_sites_solution_secondary difmap
_audit_creation_method SHELXL-97
_cell_angle_alpha 90.00
_cell_angle_beta 114.9870(10)
_cell_angle_gamma 90.00
_cell_formula_units_Z 8
_cell_length_a 14.7908(4)
_cell_length_b 13.9157(3)
_cell_length_c 15.5121(4)
_cell_measurement_temperature 293(2)
_cell_measurement_theta_max 25.13
_cell_measurement_theta_min 2.11
_cell_volume 2893.94(13)
_computing_structure_refinement 'SHELXL-97 (Sheldrick, 1997)'
_computing_structure_solution 'SHELXS-97 (Sheldrick, 1990)'
_diffrn_ambient_temperature 293(2)
_diffrn_measured_fraction_theta_full 0.980
_diffrn_measured_fraction_theta_max 0.980
_diffrn_radiation_monochromator graphite
_diffrn_radiation_source 'fine-focus sealed tube'
_diffrn_radiation_type MoK\a
_diffrn_radiation_wavelength 0.71073
_diffrn_reflns_av_R_equivalents 0.0384
_diffrn_reflns_av_sigmaI/netI 0.0474
_diffrn_reflns_limit_h_max 16
_diffrn_reflns_limit_h_min -17
_diffrn_reflns_limit_k_max 8
_diffrn_reflns_limit_k_min -16
_diffrn_reflns_limit_l_max 18
_diffrn_reflns_limit_l_min -13
_diffrn_reflns_number 4635
_diffrn_reflns_theta_full 25.13
_diffrn_reflns_theta_max 25.13
_diffrn_reflns_theta_min 2.11
_exptl_absorpt_coefficient_mu 1.561
_exptl_crystal_colour blue-green
_exptl_crystal_density_diffrn 1.684
_exptl_crystal_density_method 'not measured'
_exptl_crystal_description block
_exptl_crystal_F_000 1520
_exptl_crystal_size_max 0.20
_exptl_crystal_size_mid 0.18
_exptl_crystal_size_min 0.15
_refine_diff_density_max 0.686
_refine_diff_density_min -0.915
_refine_diff_density_rms 0.125
_refine_ls_extinction_method none
_refine_ls_goodness_of_fit_ref 1.052
_refine_ls_hydrogen_treatment mixed
_refine_ls_matrix_type full
_refine_ls_number_parameters 219
_refine_ls_number_reflns 2541
_refine_ls_number_restraints 0
_refine_ls_restrained_S_all 1.052
_refine_ls_R_factor_all 0.0778
_refine_ls_R_factor_gt 0.0578
_refine_ls_shift/su_max 0.000
_refine_ls_shift/su_mean 0.000
_refine_ls_structure_factor_coef Fsqd
_refine_ls_weighting_details 'calc w=1/[\s^2^(Fo^2^)+(0.0962P)^2^+15.4495P] where P=(Fo^2^+2Fc^2^)/3'
_refine_ls_weighting_scheme calc
_refine_ls_wR_factor_gt 0.1484
_refine_ls_wR_factor_ref 0.1664
_reflns_number_gt 2015
_reflns_number_total 2541
_reflns_threshold_expression >2sigma(I)
_cod_data_source_file ic0258577-2_s2_3.cif
_cod_data_source_block '[Cu2(btec)(hmt)(H2O)4.8H2O]n'
_cod_original_cell_volume 2893.94(12)
_cod_database_code 4318867

loop_
_symmetry_equiv_pos_as_xyz
'x, y, z'
'-x, y, -z+1/2'
'x+1/2, y+1/2, z'
'-x+1/2, y+1/2, -z+1/2'
'-x, -y, -z'
'x, -y, z-1/2'
'-x+1/2, -y+1/2, -z'
'x+1/2, -y+1/2, z-1/2'

loop_
_atom_site_label
_atom_site_type_symbol
_atom_site_fract_x
_atom_site_fract_y
_atom_site_fract_z
_atom_site_U_iso_or_equiv
_atom_site_adp_type
_atom_site_occupancy
_atom_site_symmetry_multiplicity
_atom_site_calc_flag
_atom_site_refinement_flags
_atom_site_disorder_assembly
_atom_site_disorder_group
Cu Cu 0.21900(4) 0.77299(4) 0.31352(4) 0.0233(3) Uani 1 1 d . . .
N1 N 0.0918(3) 0.6889(3) 0.2786(3) 0.0204(9) Uani 1 1 d . . .
N2 N -0.0090(3) 0.5660(3) 0.1687(4) 0.0364(11) Uani 1 1 d . . .
O1 O 0.3577(3) 0.3461(3) 0.3009(3) 0.0342(9) Uani 1 1 d . . .
O2 O 0.2487(3) 0.4377(4) 0.3269(3) 0.0547(13) Uani 1 1 d . . .
O3 O 0.3049(2) 0.6814(2) 0.4108(2) 0.0252(8) Uani 1 1 d . . .
O4 O 0.3233(3) 0.6229(3) 0.2869(3) 0.0498(12) Uani 1 1 d . . .
O5 O 0.1831(3) 0.8642(3) 0.4109(3) 0.0465(11) Uani 1 1 d . . .
O6 O 0.3409(3) 0.8486(4) 0.3341(3) 0.0540(13) Uani 1 1 d . . .
OW1 O 0.1955(14) 0.341(2) 0.4708(16) 0.381(15) Uani 1 1 d . . .
OW2 O 0.5221(10) 0.7633(13) 0.3615(19) 0.385(16) Uani 1 1 d . . .
OW3 O 0.3865(9) 0.5434(6) 0.1614(8) 0.166(5) Uani 1 1 d . . .
OW4 O 0.061(2) 0.528(2) 0.5299(9) 0.540(10) Uani 1 1 d . . .
C1 C 0.4207(4) 0.4589(4) 0.4233(3) 0.0243(11) Uani 1 1 d . . .
C2 C 0.4229(4) 0.5579(4) 0.4389(3) 0.0233(10) Uani 1 1 d . . .
C3 C 0.5018(4) 0.5963(4) 0.5159(4) 0.0272(11) Uani 1 1 d . . .
H3 H 0.504(4) 0.658(4) 0.526(4) 0.024(14) Uiso 1 1 d . . .
C4 C 0.3348(4) 0.4123(4) 0.3437(4) 0.0273(11) Uani 1 1 d . . .
C5 C 0.3444(4) 0.6239(4) 0.3715(4) 0.0275(12) Uani 1 1 d . . .
C6 C 0.0000 0.7491(5) 0.2500 0.0241(15) Uani 1 2 d S . .
H6A H 0.012(4) 0.788(4) 0.311(4) 0.033(15) Uiso 1 1 d . . .
C7 C 0.0976(4) 0.6261(4) 0.3588(4) 0.0327(13) Uani 1 1 d . . .
H7B H 0.157(4) 0.586(3) 0.374(3) 0.011(11) Uiso 1 1 d . . .
H7A H 0.098(4) 0.670(4) 0.406(4) 0.031(15) Uiso 1 1 d . . .
C8 C 0.0788(4) 0.6258(4) 0.1964(4) 0.0301(12) Uani 1 1 d . . .
H8B H 0.142(5) 0.580(4) 0.217(4) 0.039(16) Uiso 1 1 d . . .
H8A H 0.077(5) 0.674(6) 0.154(5) 0.06(2) Uiso 1 1 d . . .
C9 C 0.0000 0.5058(6) 0.2500 0.044(2) Uani 1 2 d S . .
H9A H 0.057(5) 0.459(5) 0.273(5) 0.050(18) Uiso 1 1 d . . .

loop_
_atom_site_aniso_label
_atom_site_aniso_U_11
_atom_site_aniso_U_22
_atom_site_aniso_U_33
_atom_site_aniso_U_23
_atom_site_aniso_U_13
_atom_site_aniso_U_12
Cu 0.0174(4) 0.0227(4) 0.0225(4) 0.0069(2) 0.0013(3) 0.0019(2)
N1 0.020(2) 0.017(2) 0.021(2) 0.0022(16) 0.0051(17) -0.0004(17)
N2 0.023(2) 0.034(3) 0.050(3) -0.014(2) 0.014(2) -0.001(2)
O1 0.0206(19) 0.039(2) 0.0318(19) -0.0177(17) -0.0002(16) 0.0055(17)
O2 0.021(2) 0.070(3) 0.055(3) -0.037(2) -0.0010(19) 0.009(2)
O3 0.0217(18) 0.0218(18) 0.0253(17) 0.0035(15) 0.0033(14) 0.0077(15)
O4 0.051(3) 0.067(3) 0.021(2) 0.002(2) 0.0038(18) 0.025(2)
O5 0.059(3) 0.044(3) 0.033(2) -0.0022(19) 0.016(2) 0.010(2)
O6 0.024(2) 0.063(3) 0.055(3) 0.032(2) -0.0025(19) -0.011(2)
OW1 0.25(2) 0.59(4) 0.34(2) 0.22(3) 0.16(2) 0.17(3)
OW2 0.116(11) 0.303(19) 0.63(4) 0.30(2) 0.059(18) 0.003(12)
OW3 0.291(13) 0.097(6) 0.215(10) -0.075(6) 0.209(10) -0.080(7)
OW4 0.75(3) 0.61(3) 0.088(9) 0.042(15) 0.012(16) -0.514
C1 0.020(2) 0.026(3) 0.024(2) -0.004(2) 0.006(2) 0.004(2)
C2 0.022(2) 0.026(3) 0.018(2) -0.003(2) 0.0038(19) 0.005(2)
C3 0.028(3) 0.022(3) 0.024(3) -0.008(2) 0.003(2) 0.001(2)
C4 0.022(3) 0.026(3) 0.026(2) -0.001(2) 0.003(2) 0.005(2)
C5 0.020(2) 0.026(3) 0.027(3) 0.001(2) 0.000(2) 0.003(2)
C6 0.017(3) 0.022(4) 0.027(4) 0.000 0.004(3) 0.000
C7 0.022(3) 0.034(3) 0.034(3) 0.011(3) 0.004(2) 0.002(3)
C8 0.026(3) 0.028(3) 0.035(3) -0.004(2) 0.012(2) 0.002(2)
C9 0.035(5) 0.019(4) 0.076(7) 0.000 0.021(5) 0.000

loop_
_atom_type_symbol
_atom_type_description
_atom_type_scat_dispersion_real
_atom_type_scat_dispersion_imag
_atom_type_scat_source
C C 0.0033 0.0016 'International Tables Vol C Tables 4.2.6.8 and 6.1.1.4'
H H 0.0000 0.0000 'International Tables Vol C Tables 4.2.6.8 and 6.1.1.4'
N N 0.0061 0.0033 'International Tables Vol C Tables 4.2.6.8 and 6.1.1.4'
O O 0.0106 0.0060 'International Tables Vol C Tables 4.2.6.8 and 6.1.1.4'
Cu Cu 0.3201 1.2651 'International Tables Vol C Tables 4.2.6.8 and 6.1.1.4'

loop_
_geom_angle_atom_site_label_1
_geom_angle_atom_site_label_2
_geom_angle_atom_site_label_3
_geom_angle
_geom_angle_site_symmetry_1
_geom_angle_site_symmetry_3
_geom_angle_publ_flag
O1 Cu O3 167.38(16) 4 . ?
O1 Cu O6 90.57(16) 4 . ?
O3 Cu O6 88.35(16) . . ?
O1 Cu N1 86.66(15) 4 . ?
O3 Cu N1 93.18(15) . . ?
O6 Cu N1 173.95(19) . . ?
O1 Cu O5 96.18(17) 4 . ?
O3 Cu O5 96.42(15) . . ?
O6 Cu O5 92.8(2) . . ?
N1 Cu O5 92.81(17) . . ?
C7 N1 C8 108.0(4) . . ?
C7 N1 C6 107.5(4) . . ?
C8 N1 C6 107.7(3) . . ?
C7 N1 Cu 112.6(3) . . ?
C8 N1 Cu 109.2(3) . . ?
C6 N1 Cu 111.7(3) . . ?
C8 N2 C7 109.9(4) . 2 ?
C8 N2 C9 109.2(4) . . ?
C7 N2 C9 108.8(4) 2 . ?
C4 O1 Cu 132.8(3) . 4_545 ?
C4 O1 O6 87.4(3) . 4_545 ?
Cu O1 O6 45.45(11) 4_545 4_545 ?
C4 O2 O6 97.3(3) . 4_545 ?
C5 O3 Cu 108.3(3) . . ?
C5 O3 O5 118.8(3) . 7_566 ?
Cu O3 O5 131.28(18) . 7_566 ?
C5 O4 OW3 140.2(5) . . ?
Cu O6 OW2 123.0(4) . . ?
O4 OW3 O5 118.5(3) . 4_545 ?
C3 C1 C2 118.8(5) 5_666 . ?
C3 C1 C4 119.8(5) 5_666 . ?
C2 C1 C4 121.4(4) . . ?
C3 C2 C1 118.9(5) . . ?
C3 C2 C5 119.3(5) . . ?
C1 C2 C5 121.8(4) . . ?
C1 C3 C2 122.3(5) 5_666 . ?
C1 C3 H3 118(4) 5_666 . ?
C2 C3 H3 120(4) . . ?
O2 C4 O1 125.3(5) . . ?
O2 C4 C1 119.3(5) . . ?
O1 C4 C1 115.3(4) . . ?
O4 C5 O3 124.0(5) . . ?
O4 C5 C2 121.0(5) . . ?
O3 C5 C2 115.0(4) . . ?
N1 C6 N1 111.8(6) 2 . ?
N1 C6 H6A 110(3) 2 . ?
N1 C6 H6A 104(3) . . ?
N2 C7 N1 111.3(4) 2 . ?
N2 C7 H7B 110(3) 2 . ?
N1 C7 H7B 106(3) . . ?
N2 C7 H7A 108(3) 2 . ?
N1 C7 H7A 104(3) . . ?
H7B C7 H7A 118(4) . . ?
N2 C8 N1 111.5(4) . . ?
N2 C8 H8B 108(3) . . ?
N1 C8 H8B 108(3) . . ?
N2 C8 H8A 117(5) . . ?
N1 C8 H8A 98(4) . . ?
H8B C8 H8A 113(6) . . ?
N2 C9 N2 110.7(6) 2 . ?
N2 C9 H9A 108(4) 2 . ?
N2 C9 H9A 116(4) . . ?

loop_
_geom_bond_atom_site_label_1
_geom_bond_atom_site_label_2
_geom_bond_distance
_geom_bond_site_symmetry_2
_geom_bond_publ_flag
Cu O1 1.942(3) 4 ?
Cu O3 1.974(3) . ?
Cu O6 1.993(4) . ?
Cu N1 2.084(4) . ?
Cu O5 2.203(4) . ?
N1 C7 1.493(7) . ?
N1 C8 1.493(7) . ?
N1 C6 1.494(6) . ?
N2 C8 1.446(7) . ?
N2 C7 1.458(7) 2 ?
N2 C9 1.472(7) . ?
O1 C4 1.263(6) . ?
O1 Cu 1.942(3) 4_545 ?
O1 O6 2.796(5) 4_545 ?
O2 C4 1.238(6) . ?
O2 O6 2.596(6) 4_545 ?
O3 C5 1.285(6) . ?
O3 O5 2.770(5) 7_566 ?
O4 C5 1.213(7) . ?
O4 OW3 2.725(8) . ?
O6 OW2 2.794(19) . ?
OW1 OW2 2.64(3) 3_445 ?
OW3 O5 2.750(9) 4_545 ?
C1 C3 1.371(7) 5_666 ?
C1 C2 1.397(7) . ?
C1 C4 1.494(7) . ?
C2 C3 1.377(7) . ?
C2 C5 1.504(7) . ?
C3 C1 1.371(7) 5_666 ?
C3 H3 0.87(6) . ?
C6 N1 1.494(6) 2 ?
C6 H6A 1.04(6) . ?
C7 N2 1.458(7) 2 ?
C7 H7B 0.98(5) . ?
C7 H7A 0.95(6) . ?
C8 H8B 1.06(6) . ?
C8 H8A 0.93(8) . ?
C9 N2 1.472(7) 2 ?
C9 H9A 1.00(6) . ?
